data_4306673
loop_
_publ_author_name
'Kapil S. Lokare'
'Aaron L. Odom'

_publ_section_title
;
Carbonyl Olefination Using Readily Prepared Tungsten Metallacycles
;
_journal_name_full 'Inorganic Chemistry'
_journal_page_first 11191
_journal_page_last 11196
_journal_paper_doi 10.1021/ic8014964
_journal_volume 47
_journal_year 2008
_chemical_formula_moiety ' C41 H58 Cl F3 N2 O3 S W, C H2 Cl2'
_chemical_formula_sum 'C42 H60 Cl3 F3 N2 O3 S W'
_chemical_formula_weight 1020.18
_chemical_name_systematic
;
 ?
;
_space_group_IT_number 14
_symmetry_cell_setting monoclinic
_symmetry_space_group_name_Hall '-P 2ybc'
_symmetry_space_group_name_H-M 'P 1 21/c 1'
_atom_sites_solution_hydrogens geom
_atom_sites_solution_primary direct
_atom_sites_solution_secondary difmap
_audit_creation_method SHELXL-97
_cell_angle_alpha 90.00
_cell_angle_beta 91.330(2)
_cell_angle_gamma 90.00
_cell_formula_units_Z 4
_cell_length_a 12.5476(15)
_cell_length_b 18.636(2)
_cell_length_c 18.746(2)
_cell_measurement_reflns_used 977
_cell_measurement_temperature 446(2)
_cell_measurement_theta_max 46.48
_cell_measurement_theta_min 5.84
_cell_volume 4382.3(8)
_computing_cell_refinement 'Bruker SMART'
_computing_data_collection 'Bruker SMART'
_computing_data_reduction 'Bruker SAINT'
_computing_molecular_graphics 'Bruker SHELXTL'
_computing_publication_material 'Bruker SHELXTL'
_computing_structure_refinement 'SHELXL-97 (Sheldrick, 1997)'
_computing_structure_solution 'SHELXS-97 (Sheldrick, 1990)'
_diffrn_ambient_temperature 446(2)
_diffrn_measured_fraction_theta_full 1.000
_diffrn_measured_fraction_theta_max 1.000
_diffrn_measurement_device_type 'CCD area detector'
_diffrn_measurement_method 'phi and omega scans'
_diffrn_radiation_monochromator graphite
_diffrn_radiation_source 'fine-focus sealed tube'
_diffrn_radiation_type MoK\a
_diffrn_radiation_wavelength 0.71073
_diffrn_reflns_av_R_equivalents 0.0853
_diffrn_reflns_av_sigmaI/netI 0.0513
_diffrn_reflns_limit_h_max 13
_diffrn_reflns_limit_h_min -13
_diffrn_reflns_limit_k_max 20
_diffrn_reflns_limit_k_min -20
_diffrn_reflns_limit_l_max 20
_diffrn_reflns_limit_l_min -20
_diffrn_reflns_number 37281
_diffrn_reflns_theta_full 23.29
_diffrn_reflns_theta_max 23.29
_diffrn_reflns_theta_min 1.54
_exptl_absorpt_coefficient_mu 2.919
_exptl_absorpt_correction_type none
_exptl_crystal_colour 'yellow orange'
_exptl_crystal_density_diffrn 1.546
_exptl_crystal_density_method 'not measured'
_exptl_crystal_description plate
_exptl_crystal_F_000 2072
_exptl_crystal_size_max 0.43
_exptl_crystal_size_mid 0.20
_exptl_crystal_size_min 0.16
_refine_diff_density_max 1.049
_refine_diff_density_min -0.595
_refine_diff_density_rms 0.106
_refine_ls_extinction_coef 0.00099(8)
_refine_ls_extinction_expression Fc^*^=kFc[1+0.001xFc^2^\l^3^/sin(2\q)]^-1/4^
_refine_ls_extinction_method SHELXL
_refine_ls_goodness_of_fit_ref 0.985
_refine_ls_hydrogen_treatment constr
_refine_ls_matrix_type full
_refine_ls_number_parameters 505
_refine_ls_number_reflns 6313
_refine_ls_number_restraints 0
_refine_ls_restrained_S_all 0.985
_refine_ls_R_factor_all 0.0434
_refine_ls_R_factor_gt 0.0296
_refine_ls_shift/su_max 0.002
_refine_ls_shift/su_mean 0.000
_refine_ls_structure_factor_coef Fsqd
_refine_ls_weighting_details 'calc w=1/[\s^2^(Fo^2^)+(0.0300P)^2^+1.7268P] where P=(Fo^2^+2Fc^2^)/3'
_refine_ls_weighting_scheme calc
_refine_ls_wR_factor_gt 0.0632
_refine_ls_wR_factor_ref 0.0678
_reflns_number_gt 5053
_reflns_number_total 6313
_reflns_threshold_expression >2sigma(I)
_cod_data_source_file ic8014964_si_002_3.cif
_cod_data_source_block 06014t
_cod_depositor_comments
;
The following automatic conversions were performed:
'_symmetry_cell_setting' value 'Monoclinic' changed to 'monoclinic'
according to '/home/saulius/struct/CIF-dictionaries/cif_core.dic'
dictionary named 'cif_core.dic' version 2.4.1 from 2010-06-29.

Automatic conversion script
Id: cif_fix_enum 1527 2010-12-29 10:47:43Z saulius 
;
_cod_original_cell_volume 4382.2(9)
_cod_database_code 4306673

loop_
_symmetry_equiv_pos_as_xyz
'x, y, z'
'-x, y+1/2, -z+1/2'
'-x, -y, -z'
'x, -y-1/2, z-1/2'

loop_
_atom_site_label
_atom_site_type_symbol
_atom_site_fract_x
_atom_site_fract_y
_atom_site_fract_z
_atom_site_U_iso_or_equiv
_atom_site_adp_type
_atom_site_occupancy
_atom_site_symmetry_multiplicity
_atom_site_calc_flag
_atom_site_refinement_flags
_atom_site_disorder_assembly
_atom_site_disorder_group
W W 0.750923(15) 0.558547(10) 0.256124(9) 0.01687(8) Uani 1 1 d . . .
S S 0.55160(10) 0.67071(7) 0.20345(7) 0.0298(3) Uani 1 1 d . . .
Cl Cl 0.82562(9) 0.67466(6) 0.23969(6) 0.0274(3) Uani 1 1 d . . .
Cl1S Cl 0.30920(16) 0.42283(12) 0.28075(9) 0.0873(7) Uani 1 1 d . . .
Cl2S Cl 0.28352(12) 0.39944(9) 0.12971(7) 0.0555(4) Uani 1 1 d . . .
O1 O 0.6043(2) 0.62046(17) 0.25363(16) 0.0283(8) Uani 1 1 d . . .
O2 O 0.5790(3) 0.6592(2) 0.13096(18) 0.0489(11) Uani 1 1 d . . .
O3 O 0.5501(3) 0.74230(18) 0.22996(19) 0.0411(10) Uani 1 1 d . . .
F1 F 0.3766(3) 0.6488(3) 0.2727(2) 0.0899(14) Uani 1 1 d . . .
F2 F 0.4039(3) 0.57280(18) 0.1903(3) 0.0805(13) Uani 1 1 d . . .
F3 F 0.3506(3) 0.67701(19) 0.1644(2) 0.0778(12) Uani 1 1 d . . .
N1 N 0.7193(3) 0.53028(19) 0.34098(19) 0.0194(9) Uani 1 1 d . . .
N2 N 0.8896(3) 0.50984(18) 0.23808(17) 0.0161(8) Uani 1 1 d . . .
C1B C 0.9184(3) 0.5181(2) 0.1690(2) 0.0168(10) Uani 1 1 d . . .
C1A C 0.6820(4) 0.4929(2) 0.1875(2) 0.0212(11) Uani 1 1 d . . .
C1S C 0.2766(5) 0.3607(3) 0.2150(3) 0.0473(15) Uani 1 1 d . . .
H1SA H 0.2050 0.3429 0.2223 0.057 Uiso 1 1 calc R . .
H1SB H 0.3253 0.3204 0.2184 0.057 Uiso 1 1 calc R . .
C2B C 0.8392(4) 0.5306(2) 0.1158(2) 0.0185(11) Uani 1 1 d . . .
C2A C 0.7284(4) 0.5140(2) 0.1228(2) 0.0199(11) Uani 1 1 d . . .
C3B C 0.8774(4) 0.5535(2) 0.0430(2) 0.0225(11) Uani 1 1 d . . .
H3BA H 0.8284 0.5347 0.0068 0.027 Uiso 1 1 calc R . .
H3BB H 0.9465 0.5318 0.0353 0.027 Uiso 1 1 calc R . .
C3A C 0.6551(4) 0.5189(3) 0.0560(2) 0.0260(12) Uani 1 1 d . . .
H3AA H 0.5832 0.5283 0.0714 0.031 Uiso 1 1 calc R . .
H3AB H 0.6772 0.5599 0.0281 0.031 Uiso 1 1 calc R . .
C4A C 0.6518(4) 0.4531(3) 0.0068(3) 0.0348(13) Uani 1 1 d . . .
H4AA H 0.7245 0.4387 -0.0025 0.042 Uiso 1 1 calc R . .
H4AB H 0.6190 0.4671 -0.0385 0.042 Uiso 1 1 calc R . .
C4B C 0.8872(4) 0.6350(3) 0.0326(2) 0.0309(13) Uani 1 1 d . . .
H4BA H 0.9006 0.6444 -0.0173 0.037 Uiso 1 1 calc R . .
H4BB H 0.8194 0.6568 0.0435 0.037 Uiso 1 1 calc R . .
C5B C 0.9734(4) 0.6714(3) 0.0773(3) 0.0352(13) Uani 1 1 d . . .
H5BA H 0.9472 0.6774 0.1252 0.042 Uiso 1 1 calc R . .
H5BB H 0.9849 0.7189 0.0579 0.042 Uiso 1 1 calc R . .
C5A C 0.5911(4) 0.3873(3) 0.0354(3) 0.0381(14) Uani 1 1 d . . .
H5AA H 0.5196 0.4020 0.0475 0.046 Uiso 1 1 calc R . .
H5AB H 0.5848 0.3517 -0.0022 0.046 Uiso 1 1 calc R . .
C6B C 1.0810(4) 0.6332(3) 0.0826(2) 0.0325(13) Uani 1 1 d . . .
H6BA H 1.0894 0.6044 0.0400 0.039 Uiso 1 1 calc R . .
H6BB H 1.1369 0.6691 0.0833 0.039 Uiso 1 1 calc R . .
C6A C 0.6448(4) 0.3523(3) 0.1015(3) 0.0380(14) Uani 1 1 d . . .
H6AA H 0.6436 0.3006 0.0953 0.046 Uiso 1 1 calc R . .
H6AB H 0.7189 0.3671 0.1039 0.046 Uiso 1 1 calc R . .
C7B C 1.0968(4) 0.5849(3) 0.1476(3) 0.0342(13) Uani 1 1 d . . .
H7BA H 1.0794 0.6130 0.1893 0.041 Uiso 1 1 calc R . .
H7BB H 1.1722 0.5738 0.1516 0.041 Uiso 1 1 calc R . .
C7A C 0.5941(4) 0.3701(3) 0.1724(3) 0.0335(13) Uani 1 1 d . . .
H7AA H 0.6370 0.3484 0.2103 0.040 Uiso 1 1 calc R . .
H7AB H 0.5243 0.3478 0.1730 0.040 Uiso 1 1 calc R . .
C8A C 0.5810(4) 0.4499(2) 0.1895(2) 0.0250(11) Uani 1 1 d . . .
H8AA H 0.5299 0.4704 0.1556 0.030 Uiso 1 1 calc R . .
H8AB H 0.5514 0.4543 0.2366 0.030 Uiso 1 1 calc R . .
C8B C 1.0360(4) 0.5142(2) 0.1523(2) 0.0251(11) Uani 1 1 d . . .
H8BA H 1.0427 0.4894 0.1071 0.030 Uiso 1 1 calc R . .
H8BB H 1.0710 0.4849 0.1886 0.030 Uiso 1 1 calc R . .
C11 C 0.6898(3) 0.5221(3) 0.4124(2) 0.0192(11) Uani 1 1 d . . .
C12 C 0.6826(4) 0.4530(2) 0.4415(2) 0.0230(11) Uani 1 1 d . . .
C13 C 0.6496(4) 0.4467(3) 0.5111(2) 0.0251(11) Uani 1 1 d . . .
H13A H 0.6428 0.4012 0.5308 0.030 Uiso 1 1 calc R . .
C14 C 0.6266(4) 0.5056(3) 0.5519(2) 0.0289(12) Uani 1 1 d . . .
H14A H 0.6048 0.4999 0.5987 0.035 Uiso 1 1 calc R . .
C15 C 0.6359(4) 0.5737(3) 0.5232(2) 0.0269(12) Uani 1 1 d . . .
H15A H 0.6211 0.6133 0.5514 0.032 Uiso 1 1 calc R . .
C16 C 0.6670(4) 0.5841(3) 0.4533(2) 0.0224(11) Uani 1 1 d . . .
C21 C 0.9551(3) 0.4662(2) 0.2867(2) 0.0209(11) Uani 1 1 d . . .
C22 C 0.9564(4) 0.3913(2) 0.2757(2) 0.0226(11) Uani 1 1 d . . .
C23 C 1.0189(4) 0.3504(3) 0.3221(3) 0.0318(13) Uani 1 1 d . . .
H23A H 1.0220 0.3010 0.3154 0.038 Uiso 1 1 calc R . .
C24 C 1.0765(4) 0.3807(3) 0.3775(3) 0.0376(14) Uani 1 1 d . . .
H24A H 1.1166 0.3518 0.4085 0.045 Uiso 1 1 calc R . .
C25 C 1.0747(4) 0.4541(3) 0.3870(3) 0.0346(13) Uani 1 1 d . . .
H25A H 1.1140 0.4743 0.4246 0.042 Uiso 1 1 calc R . .
C26 C 1.0154(4) 0.4983(2) 0.3418(2) 0.0229(11) Uani 1 1 d . . .
C100 C 0.4136(5) 0.6411(3) 0.2089(4) 0.0471(16) Uani 1 1 d . . .
C121 C 0.7059(4) 0.3867(2) 0.3976(2) 0.0252(11) Uani 1 1 d . . .
H12G H 0.7411 0.4022 0.3541 0.030 Uiso 1 1 calc R . .
C122 C 0.6014(4) 0.3508(3) 0.3758(3) 0.0431(15) Uani 1 1 d . . .
H12A H 0.5544 0.3857 0.3543 0.065 Uiso 1 1 calc R . .
H12B H 0.5690 0.3308 0.4172 0.065 Uiso 1 1 calc R . .
H12C H 0.6149 0.3133 0.3421 0.065 Uiso 1 1 calc R . .
C123 C 0.7806(5) 0.3359(3) 0.4373(3) 0.0484(16) Uani 1 1 d . . .
H12D H 0.8461 0.3603 0.4490 0.073 Uiso 1 1 calc R . .
H12E H 0.7952 0.2952 0.4076 0.073 Uiso 1 1 calc R . .
H12F H 0.7479 0.3200 0.4802 0.073 Uiso 1 1 calc R . .
C161 C 0.6696(4) 0.6601(2) 0.4236(2) 0.0261(12) Uani 1 1 d . . .
H16G H 0.7033 0.6584 0.3769 0.031 Uiso 1 1 calc R . .
C162 C 0.5564(4) 0.6888(3) 0.4125(3) 0.0425(15) Uani 1 1 d . . .
H16A H 0.5156 0.6556 0.3838 0.064 Uiso 1 1 calc R . .
H16B H 0.5589 0.7344 0.3887 0.064 Uiso 1 1 calc R . .
H16C H 0.5237 0.6945 0.4579 0.064 Uiso 1 1 calc R . .
C163 C 0.7334(4) 0.7118(3) 0.4707(3) 0.0421(14) Uani 1 1 d . . .
H16D H 0.8053 0.6947 0.4764 0.063 Uiso 1 1 calc R . .
H16E H 0.7013 0.7150 0.5166 0.063 Uiso 1 1 calc R . .
H16F H 0.7339 0.7584 0.4489 0.063 Uiso 1 1 calc R . .
C221 C 0.8941(4) 0.3537(2) 0.2160(2) 0.0248(11) Uani 1 1 d . . .
H22G H 0.8420 0.3878 0.1961 0.030 Uiso 1 1 calc R . .
C222 C 0.9661(4) 0.3296(3) 0.1558(3) 0.0380(14) Uani 1 1 d . . .
H22A H 1.0014 0.3706 0.1362 0.057 Uiso 1 1 calc R . .
H22B H 0.9238 0.3066 0.1191 0.057 Uiso 1 1 calc R . .
H22C H 1.0184 0.2964 0.1742 0.057 Uiso 1 1 calc R . .
C223 C 0.8331(4) 0.2882(3) 0.2428(3) 0.0340(13) Uani 1 1 d . . .
H22D H 0.7925 0.3015 0.2835 0.051 Uiso 1 1 calc R . .
H22E H 0.8828 0.2510 0.2562 0.051 Uiso 1 1 calc R . .
H22F H 0.7859 0.2709 0.2056 0.051 Uiso 1 1 calc R . .
C261 C 1.0236(4) 0.5793(3) 0.3509(2) 0.0264(12) Uani 1 1 d . . .
H26G H 0.9850 0.6021 0.3109 0.032 Uiso 1 1 calc R . .
C262 C 1.1394(4) 0.6043(3) 0.3500(3) 0.0371(14) Uani 1 1 d . . .
H26A H 1.1692 0.5930 0.3046 0.056 Uiso 1 1 calc R . .
H26B H 1.1795 0.5803 0.3872 0.056 Uiso 1 1 calc R . .
H26C H 1.1424 0.6552 0.3577 0.056 Uiso 1 1 calc R . .
C263 C 0.9727(4) 0.6037(3) 0.4203(3) 0.0501(16) Uani 1 1 d . . .
H26D H 0.8993 0.5892 0.4202 0.075 Uiso 1 1 calc R . .
H26E H 0.9771 0.6550 0.4240 0.075 Uiso 1 1 calc R . .
H26F H 1.0100 0.5822 0.4602 0.075 Uiso 1 1 calc R . .

loop_
_atom_site_aniso_label
_atom_site_aniso_U_11
_atom_site_aniso_U_22
_atom_site_aniso_U_33
_atom_site_aniso_U_23
_atom_site_aniso_U_13
_atom_site_aniso_U_12
W 0.01896(12) 0.01577(12) 0.01581(12) -0.00049(8) -0.00089(7) 0.00176(10)
S 0.0294(7) 0.0257(8) 0.0340(7) -0.0025(6) -0.0081(6) 0.0069(6)
Cl 0.0315(7) 0.0168(6) 0.0340(7) 0.0005(5) 0.0031(5) -0.0024(6)
Cl1S 0.0880(14) 0.1259(18) 0.0487(10) -0.0351(11) 0.0138(10) -0.0318(13)
Cl2S 0.0607(10) 0.0676(11) 0.0379(8) 0.0006(8) -0.0082(7) 0.0092(9)
O1 0.0258(19) 0.028(2) 0.0310(19) -0.0038(15) -0.0012(15) 0.0103(16)
O2 0.064(3) 0.051(3) 0.032(2) -0.0013(18) -0.0063(19) 0.020(2)
O3 0.041(2) 0.021(2) 0.061(2) -0.0084(18) -0.0127(19) 0.0077(17)
F1 0.035(2) 0.137(4) 0.098(3) -0.016(3) 0.011(2) -0.006(2)
F2 0.047(2) 0.030(2) 0.164(4) -0.009(2) -0.026(2) 0.0006(17)
F3 0.048(2) 0.052(2) 0.132(3) 0.006(2) -0.049(2) 0.0093(19)
N1 0.017(2) 0.017(2) 0.025(2) -0.0012(17) -0.0001(17) 0.0049(17)
N2 0.022(2) 0.011(2) 0.015(2) 0.0006(16) 0.0006(16) -0.0031(17)
C1B 0.018(3) 0.011(2) 0.022(3) 0.000(2) -0.001(2) 0.000(2)
C1A 0.021(3) 0.020(3) 0.023(3) 0.000(2) 0.003(2) 0.005(2)
C1S 0.050(4) 0.041(4) 0.051(4) 0.001(3) -0.005(3) -0.001(3)
C2B 0.025(3) 0.011(2) 0.019(2) -0.0044(19) 0.000(2) 0.000(2)
C2A 0.023(3) 0.015(3) 0.021(3) -0.007(2) -0.004(2) 0.006(2)
C3B 0.022(3) 0.029(3) 0.017(2) 0.000(2) 0.0010(19) 0.003(2)
C3A 0.025(3) 0.034(3) 0.019(3) -0.002(2) -0.005(2) 0.005(2)
C4A 0.029(3) 0.049(4) 0.026(3) -0.008(3) -0.007(2) 0.000(3)
C4B 0.037(3) 0.030(3) 0.027(3) 0.007(2) 0.009(2) 0.006(3)
C5B 0.051(4) 0.019(3) 0.036(3) 0.004(2) 0.011(3) 0.000(3)
C5A 0.039(3) 0.043(4) 0.032(3) -0.016(3) -0.006(3) -0.001(3)
C6B 0.033(3) 0.035(3) 0.030(3) 0.000(2) 0.005(2) -0.013(3)
C6A 0.043(4) 0.024(3) 0.048(3) -0.012(3) -0.005(3) -0.003(3)
C7B 0.027(3) 0.040(3) 0.036(3) 0.007(3) -0.001(2) -0.012(3)
C7A 0.029(3) 0.030(3) 0.042(3) -0.003(3) -0.001(2) -0.011(2)
C8A 0.017(3) 0.028(3) 0.030(3) -0.003(2) 0.000(2) -0.001(2)
C8B 0.026(3) 0.026(3) 0.023(3) 0.006(2) 0.000(2) 0.005(2)
C11 0.014(3) 0.030(3) 0.014(2) -0.003(2) -0.0008(19) 0.002(2)
C12 0.023(3) 0.025(3) 0.021(3) 0.003(2) -0.002(2) -0.002(2)
C13 0.028(3) 0.023(3) 0.023(3) 0.004(2) -0.001(2) -0.003(2)
C14 0.033(3) 0.039(3) 0.014(2) 0.000(2) 0.001(2) 0.001(3)
C15 0.032(3) 0.026(3) 0.023(3) -0.004(2) 0.000(2) 0.005(2)
C16 0.023(3) 0.023(3) 0.021(3) -0.001(2) -0.002(2) -0.002(2)
C21 0.014(3) 0.026(3) 0.022(3) 0.008(2) 0.003(2) -0.001(2)
C22 0.021(3) 0.022(3) 0.025(3) 0.005(2) 0.003(2) 0.001(2)
C23 0.034(3) 0.021(3) 0.040(3) 0.006(2) -0.002(3) 0.004(2)
C24 0.037(3) 0.033(4) 0.042(3) 0.019(3) -0.012(3) 0.004(3)
C25 0.031(3) 0.044(4) 0.027(3) 0.006(3) -0.010(2) -0.002(3)
C26 0.024(3) 0.025(3) 0.019(3) 0.002(2) -0.001(2) 0.001(2)
C100 0.038(4) 0.032(4) 0.070(4) -0.009(3) -0.016(3) 0.010(3)
C121 0.032(3) 0.020(3) 0.025(3) 0.002(2) 0.007(2) 0.002(2)
C122 0.043(4) 0.038(4) 0.049(4) -0.015(3) 0.003(3) -0.012(3)
C123 0.065(4) 0.042(4) 0.038(3) -0.006(3) -0.002(3) 0.020(3)
C161 0.032(3) 0.024(3) 0.022(3) 0.000(2) -0.002(2) -0.001(2)
C162 0.050(4) 0.036(4) 0.042(3) 0.010(3) 0.004(3) 0.013(3)
C163 0.061(4) 0.026(3) 0.039(3) -0.004(3) -0.008(3) -0.004(3)
C221 0.025(3) 0.019(3) 0.030(3) 0.002(2) 0.001(2) 0.003(2)
C222 0.048(4) 0.027(3) 0.040(3) -0.006(3) 0.011(3) -0.007(3)
C223 0.043(3) 0.024(3) 0.036(3) -0.004(2) 0.010(3) -0.010(3)
C261 0.027(3) 0.028(3) 0.024(3) -0.004(2) -0.010(2) -0.004(2)
C262 0.037(3) 0.036(3) 0.038(3) 0.015(3) -0.011(2) -0.009(3)
C263 0.046(4) 0.050(4) 0.054(4) -0.020(3) 0.002(3) -0.011(3)

loop_
_atom_type_symbol
_atom_type_description
_atom_type_scat_dispersion_real
_atom_type_scat_dispersion_imag
_atom_type_scat_source
C C 0.0033 0.0016 'International Tables Vol C Tables 4.2.6.8 and 6.1.1.4'
H H 0.0000 0.0000 'International Tables Vol C Tables 4.2.6.8 and 6.1.1.4'
N N 0.0061 0.0033 'International Tables Vol C Tables 4.2.6.8 and 6.1.1.4'
O O 0.0106 0.0060 'International Tables Vol C Tables 4.2.6.8 and 6.1.1.4'
F F 0.0171 0.0103 'International Tables Vol C Tables 4.2.6.8 and 6.1.1.4'
S S 0.1246 0.1234 'International Tables Vol C Tables 4.2.6.8 and 6.1.1.4'
Cl Cl 0.1484 0.1585 'International Tables Vol C Tables 4.2.6.8 and 6.1.1.4'
W W -0.8490 6.8722 'International Tables Vol C Tables 4.2.6.8 and 6.1.1.4'

loop_
_geom_angle_atom_site_label_1
_geom_angle_atom_site_label_2
_geom_angle_atom_site_label_3
_geom_angle
_geom_angle_site_symmetry_1
_geom_angle_site_symmetry_3
_geom_angle_publ_flag
N1 W C1A 107.82(17) . . ?
N1 W N2 103.68(15) . . ?
C1A W N2 88.77(16) . . ?
N1 W O1 88.24(14) . . ?
C1A W O1 87.51(15) . . ?
N2 W O1 168.08(12) . . ?
N1 W Cl 119.67(12) . . ?
C1A W Cl 130.59(13) . . ?
N2 W Cl 92.51(10) . . ?
O1 W Cl 81.38(9) . . ?
O3 S O2 118.6(2) . . ?
O3 S O1 112.5(2) . . ?
O2 S O1 113.5(2) . . ?
O3 S C100 104.1(2) . . ?
O2 S C100 105.0(3) . . ?
O1 S C100 100.7(2) . . ?
S O1 W 136.00(19) . . ?
C11 N1 W 168.5(3) . . ?
C1B N2 C21 119.9(4) . . ?
C1B N2 W 111.2(3) . . ?
C21 N2 W 128.8(3) . . ?
N2 C1B C2B 119.6(4) . . ?
N2 C1B C8B 118.2(4) . . ?
C2B C1B C8B 122.2(4) . . ?
C2A C1A C8A 122.3(4) . . ?
C2A C1A W 101.8(3) . . ?
C8A C1A W 132.6(3) . . ?
Cl1S C1S Cl2S 110.9(3) . . ?
C1B C2B C2A 124.6(4) . . ?
C1B C2B C3B 116.8(4) . . ?
C2A C2B C3B 118.0(4) . . ?
C1A C2A C2B 124.0(4) . . ?
C1A C2A C3A 117.6(4) . . ?
C2B C2A C3A 118.4(4) . . ?
C2B C3B C4B 114.7(4) . . ?
C4A C3A C2A 116.7(4) . . ?
C3A C4A C5A 115.6(4) . . ?
C5B C4B C3B 115.6(4) . . ?
C4B C5B C6B 116.5(4) . . ?
C6A C5A C4A 113.9(4) . . ?
C7B C6B C5B 115.2(4) . . ?
C7A C6A C5A 115.2(4) . . ?
C6B C7B C8B 120.0(4) . . ?
C6A C7A C8A 116.3(4) . . ?
C1A C8A C7A 114.8(4) . . ?
C1B C8B C7B 117.4(4) . . ?
C12 C11 N1 119.5(4) . . ?
C12 C11 C16 121.4(4) . . ?
N1 C11 C16 119.1(4) . . ?
C13 C12 C11 117.9(4) . . ?
C13 C12 C121 120.6(4) . . ?
C11 C12 C121 121.4(4) . . ?
C14 C13 C12 122.0(4) . . ?
C13 C14 C15 119.7(4) . . ?
C14 C15 C16 121.6(4) . . ?
C15 C16 C11 117.3(4) . . ?
C15 C16 C161 119.0(4) . . ?
C11 C16 C161 123.6(4) . . ?
C26 C21 C22 121.5(4) . . ?
C26 C21 N2 120.6(4) . . ?
C22 C21 N2 117.9(4) . . ?
C23 C22 C21 117.5(4) . . ?
C23 C22 C221 118.7(4) . . ?
C21 C22 C221 123.8(4) . . ?
C24 C23 C22 121.9(5) . . ?
C23 C24 C25 119.7(5) . . ?
C24 C25 C26 121.4(5) . . ?
C25 C26 C21 118.0(4) . . ?
C25 C26 C261 119.2(4) . . ?
C21 C26 C261 122.7(4) . . ?
F1 C100 F3 107.8(5) . . ?
F1 C100 F2 108.4(6) . . ?
F3 C100 F2 105.7(5) . . ?
F1 C100 S 112.2(4) . . ?
F3 C100 S 111.5(4) . . ?
F2 C100 S 110.9(4) . . ?
C123 C121 C12 111.6(4) . . ?
C123 C121 C122 112.1(4) . . ?
C12 C121 C122 109.2(4) . . ?
C16 C161 C163 113.1(4) . . ?
C16 C161 C162 110.4(4) . . ?
C163 C161 C162 109.4(4) . . ?
C22 C221 C222 112.1(4) . . ?
C22 C221 C223 112.2(4) . . ?
C222 C221 C223 108.4(4) . . ?
C26 C261 C262 111.2(4) . . ?
C26 C261 C263 111.2(4) . . ?
C262 C261 C263 109.6(4) . . ?

loop_
_geom_bond_atom_site_label_1
_geom_bond_atom_site_label_2
_geom_bond_distance
_geom_bond_site_symmetry_2
_geom_bond_publ_flag
W N1 1.730(4) . ?
W C1A 1.961(4) . ?
W N2 1.999(4) . ?
W O1 2.171(3) . ?
W Cl 2.3811(12) . ?
S O3 1.424(3) . ?
S O2 1.426(4) . ?
S O1 1.473(3) . ?
S C100 1.823(6) . ?
Cl1S C1S 1.733(6) . ?
Cl2S C1S 1.759(6) . ?
F1 C100 1.300(7) . ?
F2 C100 1.325(6) . ?
F3 C100 1.318(6) . ?
N1 C11 1.405(5) . ?
N2 C1B 1.360(5) . ?
N2 C21 1.460(5) . ?
C1B C2B 1.412(6) . ?
C1B C8B 1.518(6) . ?
C1A C2A 1.414(6) . ?
C1A C8A 1.501(6) . ?
C2B C2A 1.433(6) . ?
C2B C3B 1.518(6) . ?
C2A C3A 1.539(6) . ?
C3B C4B 1.537(6) . ?
C3A C4A 1.534(6) . ?
C4A C5A 1.547(7) . ?
C4B C5B 1.512(7) . ?
C5B C6B 1.528(7) . ?
C5A C6A 1.541(7) . ?
C6B C7B 1.522(6) . ?
C6A C7A 1.523(7) . ?
C7B C8B 1.526(6) . ?
C7A C8A 1.530(6) . ?
C11 C12 1.402(6) . ?
C11 C16 1.421(6) . ?
C12 C13 1.383(6) . ?
C12 C121 1.516(6) . ?
C13 C14 1.373(6) . ?
C14 C15 1.383(6) . ?
C15 C16 1.390(6) . ?
C16 C161 1.523(6) . ?
C21 C26 1.401(6) . ?
C21 C22 1.410(6) . ?
C22 C23 1.386(6) . ?
C22 C221 1.521(6) . ?
C23 C24 1.373(7) . ?
C24 C25 1.380(7) . ?
C25 C26 1.386(6) . ?
C26 C261 1.522(6) . ?
C121 C123 1.515(6) . ?
C121 C122 1.520(6) . ?
C161 C163 1.523(6) . ?
C161 C162 1.528(6) . ?
C221 C222 1.531(6) . ?
C221 C223 1.533(6) . ?
C261 C262 1.527(6) . ?
C261 C263 1.531(7) . ?

loop_
_geom_torsion_atom_site_label_1
_geom_torsion_atom_site_label_2
_geom_torsion_atom_site_label_3
_geom_torsion_atom_site_label_4
_geom_torsion
_geom_torsion_site_symmetry_1
_geom_torsion_site_symmetry_2
_geom_torsion_site_symmetry_3
_geom_torsion_site_symmetry_4
_geom_torsion_publ_flag
O3 S O1 W -111.4(3) . . . . ?
O2 S O1 W 26.8(4) . . . . ?
C100 S O1 W 138.4(3) . . . . ?
N1 W O1 S 176.8(3) . . . . ?
C1A W O1 S -75.3(3) . . . . ?
N2 W O1 S -3.4(8) . . . . ?
Cl W O1 S 56.4(3) . . . . ?
C1A W N1 C11 -135.1(16) . . . . ?
N2 W N1 C11 131.8(16) . . . . ?
O1 W N1 C11 -48.3(16) . . . . ?
Cl W N1 C11 30.8(16) . . . . ?
N1 W N2 C1B 171.1(3) . . . . ?
C1A W N2 C1B 63.1(3) . . . . ?
O1 W N2 C1B -8.8(8) . . . . ?
Cl W N2 C1B -67.5(3) . . . . ?
N1 W N2 C21 -5.3(4) . . . . ?
C1A W N2 C21 -113.3(4) . . . . ?
O1 W N2 C21 174.8(5) . . . . ?
Cl W N2 C21 116.1(3) . . . . ?
C21 N2 C1B C2B 151.7(4) . . . . ?
W N2 C1B C2B -25.1(5) . . . . ?
C21 N2 C1B C8B -28.8(6) . . . . ?
W N2 C1B C8B 154.4(3) . . . . ?
N1 W C1A C2A -170.3(3) . . . . ?
N2 W C1A C2A -66.4(3) . . . . ?
O1 W C1A C2A 102.3(3) . . . . ?
Cl W C1A C2A 25.9(4) . . . . ?
N1 W C1A C8A 30.4(5) . . . . ?
N2 W C1A C8A 134.4(4) . . . . ?
O1 W C1A C8A -56.9(4) . . . . ?
Cl W C1A C8A -133.3(4) . . . . ?
N2 C1B C2B C2A -20.2(6) . . . . ?
C8B C1B C2B C2A 160.3(4) . . . . ?
N2 C1B C2B C3B 168.6(4) . . . . ?
C8B C1B C2B C3B -10.8(6) . . . . ?
C8A C1A C2A C2B -156.0(4) . . . . ?
W C1A C2A C2B 42.0(5) . . . . ?
C8A C1A C2A C3A 23.6(6) . . . . ?
W C1A C2A C3A -138.4(3) . . . . ?
C1B C2B C2A C1A 9.7(7) . . . . ?
C3B C2B C2A C1A -179.2(4) . . . . ?
C1B C2B C2A C3A -169.9(4) . . . . ?
C3B C2B C2A C3A 1.2(6) . . . . ?
C1B C2B C3B C4B -90.5(5) . . . . ?
C2A C2B C3B C4B 97.8(5) . . . . ?
C1A C2A C3A C4A -95.7(5) . . . . ?
C2B C2A C3A C4A 83.9(5) . . . . ?
C2A C3A C4A C5A 73.2(6) . . . . ?
C2B C3B C4B C5B 67.3(5) . . . . ?
C3B C4B C5B C6B 43.2(6) . . . . ?
C3A C4A C5A C6A -66.8(6) . . . . ?
C4B C5B C6B C7B -94.7(5) . . . . ?
C4A C5A C6A C7A 102.3(5) . . . . ?
C5B C6B C7B C8B 71.5(6) . . . . ?
C5A C6A C7A C8A -53.8(6) . . . . ?
C2A C1A C8A C7A 76.3(6) . . . . ?
W C1A C8A C7A -128.0(4) . . . . ?
C6A C7A C8A C1A -55.5(6) . . . . ?
N2 C1B C8B C7B -95.9(5) . . . . ?
C2B C1B C8B C7B 83.6(5) . . . . ?
C6B C7B C8B C1B -74.8(6) . . . . ?
W N1 C11 C12 175.9(14) . . . . ?
W N1 C11 C16 -3.6(18) . . . . ?
N1 C11 C12 C13 -177.7(4) . . . . ?
C16 C11 C12 C13 1.8(7) . . . . ?
N1 C11 C12 C121 -0.1(6) . . . . ?
C16 C11 C12 C121 179.4(4) . . . . ?
C11 C12 C13 C14 -1.5(7) . . . . ?
C121 C12 C13 C14 -179.1(4) . . . . ?
C12 C13 C14 C15 0.2(7) . . . . ?
C13 C14 C15 C16 0.8(7) . . . . ?
C14 C15 C16 C11 -0.5(7) . . . . ?
C14 C15 C16 C161 176.5(4) . . . . ?
C12 C11 C16 C15 -0.8(7) . . . . ?
N1 C11 C16 C15 178.7(4) . . . . ?
C12 C11 C16 C161 -177.7(4) . . . . ?
N1 C11 C16 C161 1.8(7) . . . . ?
C1B N2 C21 C26 109.4(5) . . . . ?
W N2 C21 C26 -74.4(5) . . . . ?
C1B N2 C21 C22 -69.8(5) . . . . ?
W N2 C21 C22 106.3(4) . . . . ?
C26 C21 C22 C23 0.6(7) . . . . ?
N2 C21 C22 C23 179.9(4) . . . . ?
C26 C21 C22 C221 -178.9(4) . . . . ?
N2 C21 C22 C221 0.3(6) . . . . ?
C21 C22 C23 C24 1.0(7) . . . . ?
C221 C22 C23 C24 -179.4(4) . . . . ?
C22 C23 C24 C25 -1.5(8) . . . . ?
C23 C24 C25 C26 0.2(8) . . . . ?
C24 C25 C26 C21 1.4(7) . . . . ?
C24 C25 C26 C261 -174.9(4) . . . . ?
C22 C21 C26 C25 -1.8(7) . . . . ?
N2 C21 C26 C25 179.0(4) . . . . ?
C22 C21 C26 C261 174.3(4) . . . . ?
N2 C21 C26 C261 -4.9(7) . . . . ?
O3 S C100 F1 -54.3(5) . . . . ?
O2 S C100 F1 -179.6(4) . . . . ?
O1 S C100 F1 62.3(5) . . . . ?
O3 S C100 F3 66.8(5) . . . . ?
O2 S C100 F3 -58.5(5) . . . . ?
O1 S C100 F3 -176.6(4) . . . . ?
O3 S C100 F2 -175.7(4) . . . . ?
O2 S C100 F2 59.0(5) . . . . ?
O1 S C100 F2 -59.1(5) . . . . ?
C13 C12 C121 C123 -50.7(6) . . . . ?
C11 C12 C121 C123 131.8(5) . . . . ?
C13 C12 C121 C122 73.9(6) . . . . ?
C11 C12 C121 C122 -103.7(5) . . . . ?
C15 C16 C161 C163 52.2(6) . . . . ?
C11 C16 C161 C163 -131.0(5) . . . . ?
C15 C16 C161 C162 -70.7(5) . . . . ?
C11 C16 C161 C162 106.1(5) . . . . ?
C23 C22 C221 C222 -74.6(5) . . . . ?
C21 C22 C221 C222 104.9(5) . . . . ?
C23 C22 C221 C223 47.7(6) . . . . ?
C21 C22 C221 C223 -132.8(5) . . . . ?
C25 C26 C261 C262 53.4(6) . . . . ?
C21 C26 C261 C262 -122.8(5) . . . . ?
C25 C26 C261 C263 -69.0(6) . . . . ?
C21 C26 C261 C263 114.8(5) . . . . ?

loop_
_cod_related_entry_id
_cod_related_entry_database
_cod_related_entry_code
1 ChemSpider 30660829
